data_4068866
loop_
_publ_author_name
'O\~na-Burgos, Pascual'
'Fern\'andez, Ignacio'
'Roces, Laura'
'Torre Fern\'andez, Laura'
'Garc\'ia-Granda, Santiago'
'L\'opez Ortiz, Fernando'

_publ_section_title
;
 An Unprecedented Phosphinamidic Gold(III) Metallocycle: Synthesis via
 Tin(IV) Precursors, Structure, and Multicomponent Catalysis
;
_journal_issue 6
_journal_name_full Organometallics
_journal_page_first 1739
_journal_paper_doi 10.1021/om801137y
_journal_volume 28
_journal_year 2009
_chemical_formula_moiety 'C20 H29 Cl N O P Sn'
_chemical_formula_sum 'C20 H29 Cl N O P Sn'
_chemical_formula_weight 484.55
_chemical_name_systematic
;
 ?
;
_space_group_IT_number 2
_symmetry_cell_setting triclinic
_symmetry_space_group_name_Hall '-P 1'
_symmetry_space_group_name_H-M 'P -1'
_atom_sites_solution_hydrogens geom
_atom_sites_solution_primary direct
_atom_sites_solution_secondary difmap
_audit_creation_method SHELXL-97
_cell_angle_alpha 96.620(3)
_cell_angle_beta 102.16(2)
_cell_angle_gamma 115.10(2)
_cell_formula_units_Z 2
_cell_length_a 9.1690(10)
_cell_length_b 9.787(4)
_cell_length_c 14.324(5)
_cell_measurement_reflns_used 6172
_cell_measurement_temperature 293(2)
_cell_measurement_theta_max 32.3873
_cell_measurement_theta_min 2.3556
_cell_volume 1107.1(7)
_computing_cell_refinement
;
CrysAlis RED, Oxford Diffraction Ltd.,
Version 1.171.31.7 (release 18-10-2006 CrysAlis171 .NET)
(compiled Oct 18 2006,16:28:17)
;
_computing_data_collection
;
CrysAlis CCD, Oxford Diffraction Ltd.,
Version 1.171.31.7 (release 18-10-2006 CrysAlis171 .NET)
(compiled Oct 18 2006,16:28:17)
;
_computing_data_reduction
;
CrysAlis RED, Oxford Diffraction Ltd.,
Version 1.171.31.7 (release 18-10-2006 CrysAlis171 .NET)
(compiled Oct 18 2006,16:28:17)
;
_computing_molecular_graphics 'Ortep-3 for Windows (Farrugia, 1997)'
_computing_publication_material 'WinGX publication routines (Farrugia, 1999)'
_computing_structure_refinement 'SHELXL-97 (Sheldrick, 1997)'
_computing_structure_solution 'SIR92 (Altamore et al, 1994)'
_diffrn_ambient_temperature 293(2)
_diffrn_detector_area_resol_mean 16.0827
_diffrn_measured_fraction_theta_full 0.998
_diffrn_measured_fraction_theta_max 0.900
_diffrn_measurement_device_type ccd
_diffrn_measurement_method '\w scans'
_diffrn_radiation_monochromator graphite
_diffrn_radiation_source 'Enhance (Mo) X-ray Source'
_diffrn_radiation_type MoK\a
_diffrn_radiation_wavelength 0.71073
_diffrn_reflns_av_R_equivalents 0.0294
_diffrn_reflns_av_sigmaI/netI 0.0544
_diffrn_reflns_limit_h_max 13
_diffrn_reflns_limit_h_min -13
_diffrn_reflns_limit_k_max 13
_diffrn_reflns_limit_k_min -14
_diffrn_reflns_limit_l_max 21
_diffrn_reflns_limit_l_min -21
_diffrn_reflns_number 16555
_diffrn_reflns_theta_full 25.00
_diffrn_reflns_theta_max 32.55
_diffrn_reflns_theta_min 2.36
_exptl_absorpt_coefficient_mu 1.355
_exptl_absorpt_correction_T_max 0.930
_exptl_absorpt_correction_T_min 0.620
_exptl_absorpt_correction_type refdelf
_exptl_absorpt_process_details 'XABS2 (Parkin et al., 1995)'
_exptl_crystal_colour Colorless
_exptl_crystal_density_diffrn 1.454
_exptl_crystal_density_method 'not measured'
_exptl_crystal_description Prismatic
_exptl_crystal_F_000 492
_exptl_crystal_size_max 0.36
_exptl_crystal_size_mid 0.12
_exptl_crystal_size_min 0.08
_refine_diff_density_max 0.849
_refine_diff_density_min -0.387
_refine_diff_density_rms 0.076
_refine_ls_extinction_method none
_refine_ls_goodness_of_fit_ref 0.968
_refine_ls_hydrogen_treatment constr
_refine_ls_matrix_type full
_refine_ls_number_parameters 226
_refine_ls_number_reflns 7246
_refine_ls_number_restraints 0
_refine_ls_restrained_S_all 0.968
_refine_ls_R_factor_all 0.0729
_refine_ls_R_factor_gt 0.0408
_refine_ls_shift/su_max 0.001
_refine_ls_shift/su_mean 0.000
_refine_ls_structure_factor_coef Fsqd
_refine_ls_weighting_details 'calc w=1/[\s^2^(Fo^2^)+(0.0354P)^2^+0.0000P] where P=(Fo^2^+2Fc^2^)/3'
_refine_ls_weighting_scheme calc
_refine_ls_wR_factor_gt 0.0680
_refine_ls_wR_factor_ref 0.0763
_reflns_number_gt 5035
_reflns_number_total 7246
_reflns_threshold_expression >2sigma(I)
_cod_data_source_file om801137y_si_002.cif
_cod_data_source_block e359
_cod_depositor_comments
;
The following automatic conversions were performed:

'_symmetry_cell_setting' value 'Triclinic' changed to 'triclinic'
according to /home/saulius/struct/CIF-dictionaries/cif_core.dic
dictionary named 'cif_core.dic' version 2.4.2 from 2011-04-26.

Automatic conversion script
Id: cif_fix_values 1715 2011-07-08 13:25:40Z adriana 
;
_cod_original_cell_volume 1107.1(6)
_cod_original_sg_symbol_H-M P-1
_cod_database_code 4068866

loop_
_symmetry_equiv_pos_as_xyz
'x, y, z'
'-x, -y, -z'

loop_
_atom_site_label
_atom_site_type_symbol
_atom_site_fract_x
_atom_site_fract_y
_atom_site_fract_z
_atom_site_U_iso_or_equiv
_atom_site_adp_type
_atom_site_occupancy
_atom_site_symmetry_multiplicity
_atom_site_calc_flag
_atom_site_refinement_flags
Sn1 Sn 0.86108(2) 0.296398(19) 0.253222(12) 0.04108(6) Uani 1 1 d .
P1 P 0.92909(8) 0.63893(7) 0.21620(4) 0.03494(13) Uani 1 1 d .
Cl1 Cl 0.70402(11) 0.05681(9) 0.30934(6) 0.0714(2) Uani 1 1 d .
O1 O 0.9894(2) 0.51906(19) 0.20168(12) 0.0425(4) Uani 1 1 d .
N1 N 1.0717(3) 0.8157(2) 0.27337(13) 0.0433(5) Uani 1 1 d .
C1 C 1.1862(4) 0.9211(3) 0.2244(2) 0.0667(9) Uani 1 1 d .
H1 H 1.2849 0.9972 0.2775 0.080 Uiso 1 1 calc R
C2 C 1.1109(6) 1.0145(4) 0.1733(3) 0.1098(16) Uani 1 1 d .
H2A H 1.0726 1.0626 0.2181 0.165 Uiso 1 1 calc R
H2C H 1.0177 0.9467 0.1173 0.165 Uiso 1 1 calc R
H2B H 1.1948 1.0930 0.1523 0.165 Uiso 1 1 calc R
C3 C 1.2523(4) 0.8435(5) 0.1599(2) 0.0944(13) Uani 1 1 d .
H3C H 1.3006 0.7889 0.1963 0.142 Uiso 1 1 calc R
H3A H 1.3367 0.9205 0.1383 0.142 Uiso 1 1 calc R
H3B H 1.1617 0.7716 0.1039 0.142 Uiso 1 1 calc R
C4 C 1.1417(3) 0.8452(3) 0.38057(17) 0.0485(6) Uani 1 1 d .
H4 H 1.0564 0.7676 0.4036 0.058 Uiso 1 1 calc R
C5 C 1.1703(5) 1.0037(4) 0.4321(2) 0.0736(9) Uani 1 1 d .
H5C H 1.0685 1.0125 0.4122 0.110 Uiso 1 1 calc R
H5B H 1.2583 1.0837 0.4145 0.110 Uiso 1 1 calc R
H5A H 1.2020 1.0147 0.5019 0.110 Uiso 1 1 calc R
C6 C 1.2995(4) 0.8253(4) 0.4098(2) 0.0742(9) Uani 1 1 d .
H6B H 1.2774 0.7248 0.3763 0.111 Uiso 1 1 calc R
H6C H 1.3319 0.8347 0.4794 0.111 Uiso 1 1 calc R
H6A H 1.3888 0.9039 0.3923 0.111 Uiso 1 1 calc R
C7 C 0.7810(3) 0.5710(3) 0.28565(15) 0.0363(5) Uani 1 1 d .
C8 C 0.7348(3) 0.4216(3) 0.29977(15) 0.0367(5) Uani 1 1 d .
C9 C 0.6125(3) 0.3623(3) 0.34838(17) 0.0469(6) Uani 1 1 d .
H9 H 0.5794 0.2626 0.3586 0.056 Uiso 1 1 calc R
C10 C 0.5406(3) 0.4480(4) 0.38127(19) 0.0552(7) Uani 1 1 d .
H10 H 0.4590 0.4061 0.4132 0.066 Uiso 1 1 calc R
C11 C 0.5880(4) 0.5957(4) 0.3673(2) 0.0576(7) Uani 1 1 d .
H11 H 0.5385 0.6533 0.3899 0.069 Uiso 1 1 calc R
C12 C 0.7087(3) 0.6588(3) 0.31999(18) 0.0486(6) Uani 1 1 d .
H12 H 0.7417 0.7591 0.3110 0.058 Uiso 1 1 calc R
C13 C 0.8164(3) 0.6442(3) 0.09869(17) 0.0431(5) Uani 1 1 d .
C14A C 0.8184(4) 0.5586(3) 0.01489(18) 0.0551(7) Uani 1 1 d .
H14A H 0.8797 0.5033 0.0206 0.066 Uiso 1 1 calc R
C14B C 0.7218(4) 0.7226(3) 0.0893(2) 0.0592(7) Uani 1 1 d .
H14B H 0.7183 0.7788 0.1450 0.071 Uiso 1 1 calc R
C15A C 0.7300(4) 0.5554(4) -0.0764(2) 0.0719(9) Uani 1 1 d .
H15A H 0.7333 0.4998 -0.1325 0.086 Uiso 1 1 calc R
C15B C 0.6334(4) 0.7182(4) -0.0012(2) 0.0701(9) Uani 1 1 d .
H15B H 0.5702 0.7717 -0.0072 0.084 Uiso 1 1 calc R
C16 C 0.6375(4) 0.6343(4) -0.0841(2) 0.0728(10) Uani 1 1 d .
H16 H 0.5767 0.6315 -0.1458 0.087 Uiso 1 1 calc R
C17A C 1.0956(4) 0.3531(4) 0.3511(3) 0.0792(10) Uani 1 1 d .
H17A H 1.1062 0.4085 0.4141 0.119 Uiso 1 1 calc R
H17B H 1.1842 0.4170 0.3262 0.119 Uiso 1 1 calc R
H17C H 1.1034 0.2598 0.3578 0.119 Uiso 1 1 calc R
C17B C 0.7794(5) 0.1730(4) 0.1056(2) 0.0744(10) Uani 1 1 d .
H17D H 0.6692 0.1599 0.0747 0.112 Uiso 1 1 calc R
H17E H 0.7756 0.0732 0.1036 0.112 Uiso 1 1 calc R
H17F H 0.8562 0.2300 0.0715 0.112 Uiso 1 1 calc R

loop_
_atom_site_aniso_label
_atom_site_aniso_U_11
_atom_site_aniso_U_22
_atom_site_aniso_U_33
_atom_site_aniso_U_23
_atom_site_aniso_U_13
_atom_site_aniso_U_12
Sn1 0.04089(11) 0.04092(10) 0.04194(10) 0.00922(7) 0.01148(7) 0.01966(8)
P1 0.0340(3) 0.0361(3) 0.0343(3) 0.0080(2) 0.0155(2) 0.0133(3)
Cl1 0.0826(6) 0.0526(4) 0.0797(5) 0.0308(4) 0.0290(4) 0.0252(4)
O1 0.0413(10) 0.0454(9) 0.0494(9) 0.0122(8) 0.0239(8) 0.0224(8)
N1 0.0427(12) 0.0443(11) 0.0337(10) 0.0081(9) 0.0126(9) 0.0113(9)
C1 0.0555(19) 0.0585(17) 0.0501(16) 0.0104(13) 0.0170(14) -0.0064(14)
C2 0.132(4) 0.065(2) 0.102(3) 0.050(2) 0.028(3) 0.013(2)
C3 0.063(2) 0.107(3) 0.070(2) -0.006(2) 0.0428(19) -0.004(2)
C4 0.0479(16) 0.0486(14) 0.0375(13) 0.0073(11) 0.0098(11) 0.0136(12)
C5 0.104(3) 0.0652(19) 0.0491(16) 0.0034(15) 0.0225(17) 0.039(2)
C6 0.062(2) 0.080(2) 0.0647(19) 0.0090(17) 0.0026(16) 0.0280(18)
C7 0.0322(12) 0.0438(12) 0.0334(11) 0.0069(10) 0.0140(9) 0.0163(10)
C8 0.0324(12) 0.0419(12) 0.0312(11) 0.0089(9) 0.0081(9) 0.0134(10)
C9 0.0399(15) 0.0537(15) 0.0440(13) 0.0173(12) 0.0178(11) 0.0147(12)
C10 0.0420(16) 0.076(2) 0.0474(15) 0.0141(14) 0.0261(12) 0.0213(14)
C11 0.0539(18) 0.076(2) 0.0542(16) 0.0064(15) 0.0277(14) 0.0369(16)
C12 0.0504(16) 0.0532(15) 0.0509(14) 0.0099(12) 0.0227(12) 0.0285(13)
C13 0.0412(14) 0.0435(13) 0.0405(13) 0.0121(11) 0.0144(11) 0.0139(11)
C14A 0.0567(18) 0.0577(16) 0.0422(14) 0.0069(12) 0.0156(13) 0.0192(14)
C14B 0.065(2) 0.0636(18) 0.0519(16) 0.0163(14) 0.0153(14) 0.0321(16)
C15A 0.076(2) 0.077(2) 0.0398(15) 0.0059(15) 0.0123(15) 0.0186(19)
C15B 0.062(2) 0.071(2) 0.076(2) 0.0312(17) 0.0087(16) 0.0310(17)
C16 0.062(2) 0.073(2) 0.0521(18) 0.0221(16) -0.0007(15) 0.0098(17)
C17A 0.061(2) 0.070(2) 0.102(3) 0.0248(19) 0.0015(18) 0.0346(18)
C17B 0.109(3) 0.0642(19) 0.0496(17) 0.0055(15) 0.0220(18) 0.042(2)

loop_
_atom_type_symbol
_atom_type_description
_atom_type_scat_dispersion_real
_atom_type_scat_dispersion_imag
_atom_type_scat_source
C C 0.0033 0.0016 'International Tables Vol C Tables 4.2.6.8 and 6.1.1.4'
H H 0.0000 0.0000 'International Tables Vol C Tables 4.2.6.8 and 6.1.1.4'
N N 0.0061 0.0033 'International Tables Vol C Tables 4.2.6.8 and 6.1.1.4'
O O 0.0106 0.0060 'International Tables Vol C Tables 4.2.6.8 and 6.1.1.4'
P P 0.1023 0.0942 'International Tables Vol C Tables 4.2.6.8 and 6.1.1.4'
Cl Cl 0.1484 0.1585 'International Tables Vol C Tables 4.2.6.8 and 6.1.1.4'
Sn Sn -0.6537 1.4246 'International Tables Vol C Tables 4.2.6.8 and 6.1.1.4'

loop_
_geom_angle_atom_site_label_1
_geom_angle_atom_site_label_2
_geom_angle_atom_site_label_3
_geom_angle
C17A Sn1 C17B 123.55(15)
C17A Sn1 C8 115.07(12)
C17B Sn1 C8 119.58(11)
C17A Sn1 O1 88.54(10)
C17B Sn1 O1 87.88(10)
C8 Sn1 O1 79.88(7)
C17A Sn1 Cl1 94.40(10)
C17B Sn1 Cl1 92.67(10)
C8 Sn1 Cl1 96.48(7)
O1 Sn1 Cl1 176.06(4)
O1 P1 N1 116.97(11)
O1 P1 C7 106.21(10)
N1 P1 C7 108.25(11)
O1 P1 C13 109.06(11)
N1 P1 C13 108.57(11)
C7 P1 C13 107.39(11)
P1 O1 Sn1 117.41(9)
C4 N1 C1 114.7(2)
C4 N1 P1 117.06(16)
C1 N1 P1 122.12(17)
N1 C1 C3 114.1(3)
N1 C1 C2 111.9(3)
C3 C1 C2 113.2(3)
N1 C1 H1 105.6
C3 C1 H1 105.6
C2 C1 H1 105.6
C1 C2 H2A 109.5
C1 C2 H2C 109.5
H2A C2 H2C 109.5
C1 C2 H2B 109.5
H2A C2 H2B 109.5
H2C C2 H2B 109.5
C1 C3 H3C 109.5
C1 C3 H3A 109.5
H3C C3 H3A 109.5
C1 C3 H3B 109.5
H3C C3 H3B 109.5
H3A C3 H3B 109.5
N1 C4 C6 113.3(2)
N1 C4 C5 111.1(2)
C6 C4 C5 111.5(3)
N1 C4 H4 106.8
C6 C4 H4 106.8
C5 C4 H4 106.8
C4 C5 H5C 109.5
C4 C5 H5B 109.5
H5C C5 H5B 109.5
C4 C5 H5A 109.5
H5C C5 H5A 109.5
H5B C5 H5A 109.5
C4 C6 H6B 109.5
C4 C6 H6C 109.5
H6B C6 H6C 109.5
C4 C6 H6A 109.5
H6B C6 H6A 109.5
H6C C6 H6A 109.5
C8 C7 C12 120.9(2)
C8 C7 P1 116.49(17)
C12 C7 P1 122.49(18)
C7 C8 C9 117.8(2)
C7 C8 Sn1 119.45(16)
C9 C8 Sn1 122.67(17)
C10 C9 C8 121.2(2)
C10 C9 H9 119.4
C8 C9 H9 119.4
C9 C10 C11 120.4(2)
C9 C10 H10 119.8
C11 C10 H10 119.8
C10 C11 C12 120.2(3)
C10 C11 H11 119.9
C12 C11 H11 119.9
C11 C12 C7 119.4(3)
C11 C12 H12 120.3
C7 C12 H12 120.3
C14B C13 C14A 119.3(2)
C14B C13 P1 122.5(2)
C14A C13 P1 118.1(2)
C15A C14A C13 120.3(3)
C15A C14A H14A 119.9
C13 C14A H14A 119.9
C15B C14B C13 120.3(3)
C15B C14B H14B 119.8
C13 C14B H14B 119.8
C16 C15A C14A 119.5(3)
C16 C15A H15A 120.2
C14A C15A H15A 120.2
C14B C15B C16 120.1(3)
C14B C15B H15B 120.0
C16 C15B H15B 120.0
C15A C16 C15B 120.5(3)
C15A C16 H16 119.7
C15B C16 H16 119.7
Sn1 C17A H17A 109.5
Sn1 C17A H17B 109.5
H17A C17A H17B 109.5
Sn1 C17A H17C 109.5
H17A C17A H17C 109.5
H17B C17A H17C 109.5
Sn1 C17B H17D 109.5
Sn1 C17B H17E 109.5
H17D C17B H17E 109.5
Sn1 C17B H17F 109.5
H17D C17B H17F 109.5
H17E C17B H17F 109.5

loop_
_geom_bond_atom_site_label_1
_geom_bond_atom_site_label_2
_geom_bond_distance
Sn1 C17A 2.106(3)
Sn1 C17B 2.113(3)
Sn1 C8 2.152(2)
Sn1 O1 2.2891(18)
Sn1 Cl1 2.5051(11)
P1 O1 1.5063(17)
P1 N1 1.636(2)
P1 C7 1.798(2)
P1 C13 1.799(2)
N1 C4 1.476(3)
N1 C1 1.490(3)
C1 C3 1.504(5)
C1 C2 1.525(5)
C1 H1 0.9800
C2 H2A 0.9600
C2 H2C 0.9600
C2 H2B 0.9600
C3 H3C 0.9600
C3 H3A 0.9600
C3 H3B 0.9600
C4 C6 1.520(4)
C4 C5 1.526(4)
C4 H4 0.9800
C5 H5C 0.9600
C5 H5B 0.9600
C5 H5A 0.9600
C6 H6B 0.9600
C6 H6C 0.9600
C6 H6A 0.9600
C7 C8 1.392(3)
C7 C12 1.393(3)
C8 C9 1.396(3)
C9 C10 1.368(4)
C9 H9 0.9300
C10 C11 1.374(4)
C10 H10 0.9300
C11 C12 1.378(4)
C11 H11 0.9300
C12 H12 0.9300
C13 C14B 1.377(4)
C13 C14A 1.391(4)
C14A C15A 1.374(4)
C14A H14A 0.9300
C14B C15B 1.361(4)
C14B H14B 0.9300
C15A C16 1.366(5)
C15A H15A 0.9300
C15B C16 1.381(5)
C15B H15B 0.9300
C16 H16 0.9300
C17A H17A 0.9600
C17A H17B 0.9600
C17A H17C 0.9600
C17B H17D 0.9600
C17B H17E 0.9600
C17B H17F 0.9600

loop_
_geom_torsion_atom_site_label_1
_geom_torsion_atom_site_label_2
_geom_torsion_atom_site_label_3
_geom_torsion_atom_site_label_4
_geom_torsion
N1 P1 O1 Sn1 127.21(10)
C7 P1 O1 Sn1 6.30(13)
C13 P1 O1 Sn1 -109.15(12)
C17A Sn1 O1 P1 -118.82(14)
C17B Sn1 O1 P1 117.53(14)
C8 Sn1 O1 P1 -3.03(10)
Cl1 Sn1 O1 P1 19.5(7)
O1 P1 N1 C4 -74.5(2)
C7 P1 N1 C4 45.3(2)
C13 P1 N1 C4 161.59(19)
O1 P1 N1 C1 76.5(2)
C7 P1 N1 C1 -163.7(2)
C13 P1 N1 C1 -47.4(2)
C4 N1 C1 C3 110.4(3)
P1 N1 C1 C3 -41.2(4)
C4 N1 C1 C2 -119.4(3)
P1 N1 C1 C2 89.0(3)
C1 N1 C4 C6 -61.3(3)
P1 N1 C4 C6 91.9(3)
C1 N1 C4 C5 65.2(3)
P1 N1 C4 C5 -141.7(2)
O1 P1 C7 C8 -8.4(2)
N1 P1 C7 C8 -134.77(17)
C13 P1 C7 C8 108.19(18)
O1 P1 C7 C12 174.7(2)
N1 P1 C7 C12 48.3(2)
C13 P1 C7 C12 -68.8(2)
C12 C7 C8 C9 0.7(3)
P1 C7 C8 C9 -176.29(17)
C12 C7 C8 Sn1 -176.25(18)
P1 C7 C8 Sn1 6.7(2)
C17A Sn1 C8 C7 81.1(2)
C17B Sn1 C8 C7 -84.2(2)
O1 Sn1 C8 C7 -2.51(16)
Cl1 Sn1 C8 C7 179.01(16)
C17A Sn1 C8 C9 -95.8(2)
C17B Sn1 C8 C9 99.0(2)
O1 Sn1 C8 C9 -179.3(2)
Cl1 Sn1 C8 C9 2.20(19)
C7 C8 C9 C10 -0.1(4)
Sn1 C8 C9 C10 176.75(19)
C8 C9 C10 C11 -0.3(4)
C9 C10 C11 C12 0.0(4)
C10 C11 C12 C7 0.6(4)
C8 C7 C12 C11 -1.0(4)
P1 C7 C12 C11 175.9(2)
O1 P1 C13 C14B 168.6(2)
N1 P1 C13 C14B -62.9(3)
C7 P1 C13 C14B 53.9(3)
O1 P1 C13 C14A -7.8(2)
N1 P1 C13 C14A 120.7(2)
C7 P1 C13 C14A -122.5(2)
C14B C13 C14A C15A 1.5(4)
P1 C13 C14A C15A 178.1(2)
C14A C13 C14B C15B -1.0(4)
P1 C13 C14B C15B -177.4(2)
C13 C14A C15A C16 -1.3(5)
C13 C14B C15B C16 0.3(5)
C14A C15A C16 C15B 0.6(5)
C14B C15B C16 C15A -0.1(5)
